data_7156560
loop_
_publ_author_name
'Wu, Pei-Qian'
'Yu, Yi-Fan'
'Zhao, Ye'
'Yu, Chun-Xue'
'Zhi, De-Juan'
'Qi, Feng-Ming'
'Fei, Dong-Qing'
'Zhang, Zhan-Xin'

_publ_section_title
;
 Four novel sesquiterpenoids with their anti-Alzheimer's disease activity
 from Nardostachys chinensis.
;
_journal_issue 46
_journal_name_full 'Organic &amp; biomolecular chemistry'
_journal_page_first 9038
_journal_page_last 9045
_journal_paper_doi 10.1039/c8ob02319k
_journal_volume 16
_journal_year 2018
_chemical_formula_moiety 'C15 H18 O3'
_chemical_formula_sum 'C15 H18 O3'
_chemical_formula_weight 246.29
_space_group_crystal_system triclinic
_space_group_IT_number 2
_space_group_name_Hall '-P 1'
_space_group_name_H-M_alt 'P -1'
_symmetry_space_group_name_Hall '-P 1'
_symmetry_space_group_name_H-M 'P -1'
_atom_sites_solution_hydrogens geom
_atom_sites_solution_primary direct
_atom_sites_solution_secondary difmap
_audit_creation_date 2018-07-25
_audit_creation_method
;
Olex2 1.2
(compiled 2018.05.29 svn.r3508 for OlexSys, GUI svn.r5506)
;
_audit_update_record
;
2018-08-12 deposited with the CCDC.
2018-11-07 downloaded from the CCDC.
;
_cell_angle_alpha 83.665(14)
_cell_angle_beta 80.712(14)
_cell_angle_gamma 66.771(16)
_cell_formula_units_Z 2
_cell_length_a 7.0433(12)
_cell_length_b 7.9515(14)
_cell_length_c 13.619(2)
_cell_measurement_reflns_used 696
_cell_measurement_temperature 294.98(10)
_cell_measurement_theta_max 22.7720
_cell_measurement_theta_min 4.0920
_cell_volume 690.8(2)
_computing_cell_refinement
;
CrysAlisPro, Agilent Technologies,
Version 1.171.36.28 (release 01-02-2013 CrysAlis171 .NET)
(compiled Feb  1 2013,16:14:44)
;
_computing_data_collection
;
CrysAlisPro, Agilent Technologies,
Version 1.171.36.28 (release 01-02-2013 CrysAlis171 .NET)
(compiled Feb  1 2013,16:14:44)
;
_computing_data_reduction
;
CrysAlisPro, Agilent Technologies,
Version 1.171.36.28 (release 01-02-2013 CrysAlis171 .NET)
(compiled Feb  1 2013,16:14:44)
;
_computing_molecular_graphics 'Olex2 (Dolomanov et al., 2009)'
_computing_publication_material 'Olex2 (Dolomanov et al., 2009)'
_computing_structure_refinement 'ShelXL (Sheldrick, 2015)'
_computing_structure_solution 'ShelXS (Sheldrick, 2008)'
_diffrn_ambient_temperature 294.98(10)
_diffrn_detector_area_resol_mean 16.0733
_diffrn_measured_fraction_theta_full 0.997
_diffrn_measured_fraction_theta_max 0.997
_diffrn_measurement_details
;
#__ type_ start__ end____ width___ exp.time_
  1 omega  -14.00   22.00   1.0000    3.0000
omega____ theta____ kappa____ phi______ frames
    -      -19.4273  -99.0000   90.0000 36

#__ type_ start__ end____ width___ exp.time_
  2 omega  -45.00   47.00   1.0000    3.0000
omega____ theta____ kappa____ phi______ frames
    -       22.7867  -57.0000  120.0000 92

#__ type_ start__ end____ width___ exp.time_
  3 omega   -1.00   92.00   1.0000    3.0000
omega____ theta____ kappa____ phi______ frames
    -       22.7867   57.0000  -90.0000 93

#__ type_ start__ end____ width___ exp.time_
  4 omega    0.00   60.00   1.0000    3.0000
omega____ theta____ kappa____ phi______ frames
    -       22.7867   77.0000  -30.0000 60

#__ type_ start__ end____ width___ exp.time_
  5 omega  -49.00   53.00   1.0000    3.0000
omega____ theta____ kappa____ phi______ frames
    -       22.7867  -77.0000   30.0000 102
;
_diffrn_measurement_device_type 'SuperNova, Dual, Cu at zero, Eos'
_diffrn_measurement_method '\w scans'
_diffrn_orient_matrix_UB_11 -0.0608726000
_diffrn_orient_matrix_UB_12 -0.0360702000
_diffrn_orient_matrix_UB_13 0.0358614000
_diffrn_orient_matrix_UB_21 -0.0879097000
_diffrn_orient_matrix_UB_22 0.0475186000
_diffrn_orient_matrix_UB_23 -0.0255405000
_diffrn_orient_matrix_UB_31 0.0279206000
_diffrn_orient_matrix_UB_32 -0.0767393000
_diffrn_orient_matrix_UB_33 -0.0292260000
_diffrn_radiation_monochromator mirror
_diffrn_radiation_type MoK\a
_diffrn_radiation_wavelength 0.71073
_diffrn_reflns_av_R_equivalents 0.0353
_diffrn_reflns_av_unetI/netI 0.0732
_diffrn_reflns_limit_h_max 6
_diffrn_reflns_limit_h_min -8
_diffrn_reflns_limit_k_max 9
_diffrn_reflns_limit_k_min -9
_diffrn_reflns_limit_l_max 16
_diffrn_reflns_limit_l_min -16
_diffrn_reflns_number 4503
_diffrn_reflns_theta_full 26.02
_diffrn_reflns_theta_max 26.02
_diffrn_reflns_theta_min 3.34
_diffrn_source 'SuperNova (Mo) X-ray Source'
_exptl_absorpt_coefficient_mu 0.081
_exptl_absorpt_correction_T_max 1.00000
_exptl_absorpt_correction_T_min 0.41681
_exptl_absorpt_correction_type multi-scan
_exptl_absorpt_process_details
;
CrysAlisPro, Agilent Technologies,
Version 1.171.36.28 (release 01-02-2013 CrysAlis171 .NET)
(compiled Feb  1 2013,16:14:44)
Empirical absorption correction using spherical harmonics,
 implemented in SCALE3 ABSPACK scaling algorithm.
;
_exptl_crystal_colour 'clear light colourless'
_exptl_crystal_colour_lustre clear
_exptl_crystal_colour_modifier light
_exptl_crystal_colour_primary colourless
_exptl_crystal_density_diffrn 1.184
_exptl_crystal_density_method 'not measured'
_exptl_crystal_description block
_exptl_crystal_F_000 264
_exptl_crystal_size_max 0.21
_exptl_crystal_size_mid 0.15
_exptl_crystal_size_min 0.14
_refine_diff_density_max 0.219
_refine_diff_density_min -0.182
_refine_diff_density_rms 0.045
_refine_ls_extinction_method none
_refine_ls_goodness_of_fit_ref 1.031
_refine_ls_hydrogen_treatment mixed
_refine_ls_matrix_type full
_refine_ls_number_parameters 175
_refine_ls_number_reflns 2714
_refine_ls_number_restraints 0
_refine_ls_restrained_S_all 1.031
_refine_ls_R_factor_all 0.1289
_refine_ls_R_factor_gt 0.0671
_refine_ls_shift/su_max 0.000
_refine_ls_shift/su_mean 0.000
_refine_ls_structure_factor_coef Fsqd
_refine_ls_weighting_details 'calc w=1/[\s^2^(Fo^2^)+(0.0622P)^2^+0.2325P] where P=(Fo^2^+2Fc^2^)/3'
_refine_ls_weighting_scheme calc
_refine_ls_wR_factor_gt 0.1455
_refine_ls_wR_factor_ref 0.1918
_reflns_number_gt 1433
_reflns_number_total 2714
_reflns_threshold_expression >2sigma(I)
_cod_data_source_file c8ob02319k2.cif
_cod_data_source_block ncb-72
_cod_depositor_comments 'Adding full bibliography for 7156560--7156562.cif.'
_cod_database_code 7156560
_reflns_odcompleteness_completeness 99.72
_reflns_odcompleteness_iscentric 1
_reflns_odcompleteness_theta 26.32
_olex2_refinement_description
;
1. Fixed Uiso
 At 1.2 times of:
  All C(H) groups, All C(H,H) groups
 At 1.5 times of:
  All C(H,H,H) groups, All O(H) groups
2.a Secondary CH2 refined with riding coordinates:
 C2(H2A,H2B), C3(H3A,H3B)
2.b Aromatic/amide H refined with riding coordinates:
 C7(H7), C8(H8)
2.c Idealised Me refined as rotating group:
 C13(H13A,H13B,H13C), C14(H14A,H14B,H14C), C15(H15A,H15B,H15C)
2.d Idealised tetrahedral OH refined as rotating group:
 O1(H1)
;
_olex2_date_sample_data_collection 2018-05-29
_olex2_submission_special_instructions 'No special instructions were received'

loop_
_space_group_symop_id
_space_group_symop_operation_xyz
1 'x, y, z'
2 '-x, -y, -z'

loop_
_atom_site_label
_atom_site_type_symbol
_atom_site_fract_x
_atom_site_fract_y
_atom_site_fract_z
_atom_site_U_iso_or_equiv
_atom_site_adp_type
_atom_site_occupancy
_atom_site_calc_flag
_atom_site_refinement_flags_posn
O1 O -0.2154(4) 1.2575(3) 0.33977(18) 0.0612(7) Uani 1 d .
H1 H -0.2965 1.3630 0.3293 0.092 Uiso 1 calc GR
O2 O 0.0546(4) 0.8135(3) 0.42157(18) 0.0619(7) Uani 1 d .
O3 O 0.5308(4) 0.6154(3) 0.33351(17) 0.0574(7) Uani 1 d .
C1 C 0.0720(5) 0.9096(4) 0.3481(2) 0.0404(7) Uani 1 d .
C2 C 0.2463(5) 0.9762(4) 0.3264(3) 0.0484(8) Uani 1 d .
H2A H 0.1877 1.1091 0.3242 0.058 Uiso 1 calc R
H2B H 0.3203 0.9386 0.2610 0.058 Uiso 1 calc R
C3 C 0.4003(5) 0.9071(4) 0.4014(3) 0.0504(9) Uani 1 d .
H3A H 0.4870 0.9783 0.3911 0.060 Uiso 1 calc R
H3B H 0.3237 0.9287 0.4677 0.060 Uiso 1 calc R
C4 C 0.5384(5) 0.7086(4) 0.3968(2) 0.0419(7) Uani 1 d .
C5 C -0.0783(5) 0.8448(4) 0.2068(2) 0.0413(7) Uani 1 d .
C6 C -0.2201(5) 0.9066(4) 0.1369(2) 0.0447(8) Uani 1 d .
C7 C -0.3621(5) 1.0866(4) 0.1385(3) 0.0533(9) Uani 1 d .
H7 H -0.4579 1.1276 0.0929 0.064 Uiso 1 calc R
C8 C -0.3671(5) 1.2070(4) 0.2050(3) 0.0516(9) Uani 1 d .
H8 H -0.4651 1.3268 0.2046 0.062 Uiso 1 calc R
C9 C -0.2248(5) 1.1475(4) 0.2720(2) 0.0439(8) Uani 1 d .
C10 C -0.0809(4) 0.9671(3) 0.2734(2) 0.0380(7) Uani 1 d .
C11 C -0.2178(5) 0.7857(4) 0.0594(3) 0.0537(9) Uani 1 d .
C12 C -0.3139(9) 0.6627(6) 0.0833(4) 0.0875(16) Uani 1 d .
H12A H -0.314(5) 0.595(4) 0.034(3) 0.069(11) Uiso 1 d .
H12B H -0.350(9) 0.637(7) 0.147(4) 0.13(2) Uiso 1 d .
C13 C -0.1232(7) 0.8104(6) -0.0383(3) 0.0869(13) Uani 1 d .
H13A H -0.1877 0.9358 -0.0617 0.130 Uiso 1 calc GR
H13B H -0.1406 0.7319 -0.0819 0.130 Uiso 1 calc GR
H13C H 0.0226 0.7801 -0.0374 0.130 Uiso 1 calc GR
C14 C 0.0818(6) 0.6506(4) 0.2084(3) 0.0625(10) Uani 1 d .
H14A H 0.1964 0.6450 0.2402 0.094 Uiso 1 calc GR
H14B H 0.1313 0.6126 0.1413 0.094 Uiso 1 calc GR
H14C H 0.0193 0.5707 0.2446 0.094 Uiso 1 calc GR
C15 C 0.6859(6) 0.6306(4) 0.4722(3) 0.0592(10) Uani 1 d .
H15A H 0.7427 0.4993 0.4715 0.089 Uiso 1 calc GR
H15B H 0.6134 0.6677 0.5371 0.089 Uiso 1 calc GR
H15C H 0.7967 0.6745 0.4566 0.089 Uiso 1 calc GR

loop_
_atom_site_aniso_label
_atom_site_aniso_U_11
_atom_site_aniso_U_22
_atom_site_aniso_U_33
_atom_site_aniso_U_23
_atom_site_aniso_U_13
_atom_site_aniso_U_12
O1 0.0631(17) 0.0411(11) 0.0692(17) -0.0171(11) -0.0208(13) -0.0009(12)
O2 0.0677(17) 0.0722(15) 0.0532(16) 0.0153(13) -0.0199(13) -0.0348(14)
O3 0.0633(16) 0.0414(12) 0.0609(16) -0.0124(11) -0.0159(13) -0.0075(11)
C1 0.0425(18) 0.0308(14) 0.0450(19) -0.0045(13) -0.0088(15) -0.0089(13)
C2 0.0459(19) 0.0345(15) 0.063(2) 0.0007(14) -0.0146(17) -0.0113(15)
C3 0.048(2) 0.0392(16) 0.067(2) -0.0098(15) -0.0138(17) -0.0150(16)
C4 0.0410(18) 0.0405(16) 0.0469(19) 0.0005(14) -0.0050(15) -0.0195(15)
C5 0.0378(17) 0.0352(14) 0.0487(19) -0.0055(13) -0.0062(15) -0.0105(14)
C6 0.0462(19) 0.0467(17) 0.0438(19) -0.0032(14) -0.0074(15) -0.0199(16)
C7 0.050(2) 0.0517(18) 0.058(2) 0.0032(16) -0.0213(18) -0.0147(17)
C8 0.0420(19) 0.0406(16) 0.064(2) -0.0017(15) -0.0128(17) -0.0052(15)
C9 0.0444(18) 0.0354(15) 0.049(2) -0.0055(13) -0.0060(16) -0.0114(14)
C10 0.0344(16) 0.0340(14) 0.0431(18) -0.0013(12) -0.0059(14) -0.0103(13)
C11 0.055(2) 0.0581(19) 0.052(2) -0.0049(16) -0.0145(18) -0.0219(18)
C12 0.143(5) 0.089(3) 0.066(3) -0.013(3) -0.019(3) -0.077(3)
C13 0.088(3) 0.121(3) 0.065(3) -0.024(3) 0.001(2) -0.054(3)
C14 0.066(2) 0.0432(17) 0.076(3) -0.0138(17) -0.023(2) -0.0099(18)
C15 0.059(2) 0.060(2) 0.063(2) 0.0057(17) -0.022(2) -0.0247(18)

loop_
_atom_type_symbol
_atom_type_description
_atom_type_scat_dispersion_real
_atom_type_scat_dispersion_imag
_atom_type_scat_source
C C 0.0033 0.0016 'International Tables Vol C Tables 4.2.6.8 and 6.1.1.4'
H H 0.0000 0.0000 'International Tables Vol C Tables 4.2.6.8 and 6.1.1.4'
O O 0.0106 0.0060 'International Tables Vol C Tables 4.2.6.8 and 6.1.1.4'

loop_
_geom_angle_atom_site_label_1
_geom_angle_atom_site_label_2
_geom_angle_atom_site_label_3
_geom_angle
C9 O1 H1 109.5
O2 C1 C2 122.0(3)
O2 C1 C10 121.5(3)
C2 C1 C10 116.6(3)
C1 C2 H2A 108.7
C1 C2 H2B 108.7
C1 C2 C3 114.2(3)
H2A C2 H2B 107.6
C3 C2 H2A 108.7
C3 C2 H2B 108.7
C2 C3 H3A 108.6
C2 C3 H3B 108.6
H3A C3 H3B 107.5
C4 C3 C2 114.8(2)
C4 C3 H3A 108.6
C4 C3 H3B 108.6
O3 C4 C3 121.1(3)
O3 C4 C15 121.6(3)
C15 C4 C3 117.2(3)
C6 C5 C14 121.0(3)
C10 C5 C6 119.1(2)
C10 C5 C14 119.8(3)
C5 C6 C11 121.9(3)
C7 C6 C5 118.5(3)
C7 C6 C11 119.6(3)
C6 C7 H7 118.7
C8 C7 C6 122.6(3)
C8 C7 H7 118.7
C7 C8 H8 120.6
C9 C8 C7 118.9(3)
C9 C8 H8 120.6
O1 C9 C8 123.2(3)
O1 C9 C10 116.5(3)
C8 C9 C10 120.3(3)
C5 C10 C1 121.4(2)
C9 C10 C1 118.0(2)
C9 C10 C5 120.6(3)
C12 C11 C6 120.0(4)
C12 C11 C13 122.6(4)
C13 C11 C6 117.4(3)
C11 C12 H12A 118(2)
C11 C12 H12B 119(3)
H12A C12 H12B 122(4)
C11 C13 H13A 109.5
C11 C13 H13B 109.5
C11 C13 H13C 109.5
H13A C13 H13B 109.5
H13A C13 H13C 109.5
H13B C13 H13C 109.5
C5 C14 H14A 109.5
C5 C14 H14B 109.5
C5 C14 H14C 109.5
H14A C14 H14B 109.5
H14A C14 H14C 109.5
H14B C14 H14C 109.5
C4 C15 H15A 109.5
C4 C15 H15B 109.5
C4 C15 H15C 109.5
H15A C15 H15B 109.5
H15A C15 H15C 109.5
H15B C15 H15C 109.5

loop_
_geom_bond_atom_site_label_1
_geom_bond_atom_site_label_2
_geom_bond_distance
O1 H1 0.8200
O1 C9 1.366(3)
O2 C1 1.211(3)
O3 C4 1.218(3)
C1 C2 1.495(4)
C1 C10 1.505(4)
C2 H2A 0.9700
C2 H2B 0.9700
C2 C3 1.512(4)
C3 H3A 0.9700
C3 H3B 0.9700
C3 C4 1.494(4)
C4 C15 1.487(4)
C5 C6 1.401(4)
C5 C10 1.395(4)
C5 C14 1.511(4)
C6 C7 1.386(4)
C6 C11 1.498(4)
C7 H7 0.9300
C7 C8 1.376(4)
C8 H8 0.9300
C8 C9 1.373(4)
C9 C10 1.392(4)
C11 C12 1.379(5)
C11 C13 1.419(5)
C12 H12A 0.91(4)
C12 H12B 0.89(6)
C13 H13A 0.9600
C13 H13B 0.9600
C13 H13C 0.9600
C14 H14A 0.9600
C14 H14B 0.9600
C14 H14C 0.9600
C15 H15A 0.9600
C15 H15B 0.9600
C15 H15C 0.9600

loop_
_geom_torsion_atom_site_label_1
_geom_torsion_atom_site_label_2
_geom_torsion_atom_site_label_3
_geom_torsion_atom_site_label_4
_geom_torsion
O1 C9 C10 C1 -0.4(4)
O1 C9 C10 C5 -179.9(3)
O2 C1 C2 C3 2.3(4)
O2 C1 C10 C5 -74.8(4)
O2 C1 C10 C9 105.8(3)
C1 C2 C3 C4 71.7(4)
C2 C1 C10 C5 104.9(3)
C2 C1 C10 C9 -74.5(4)
C2 C3 C4 O3 3.4(5)
C2 C3 C4 C15 -177.0(3)
C5 C6 C7 C8 0.9(5)
C5 C6 C11 C12 82.0(5)
C5 C6 C11 C13 -101.0(4)
C6 C5 C10 C1 -178.2(3)
C6 C5 C10 C9 1.2(4)
C6 C7 C8 C9 0.6(5)
C7 C6 C11 C12 -99.9(4)
C7 C6 C11 C13 77.1(4)
C7 C8 C9 O1 179.0(3)
C7 C8 C9 C10 -1.2(5)
C8 C9 C10 C1 179.7(3)
C8 C9 C10 C5 0.3(5)
C10 C1 C2 C3 -177.3(2)
C10 C5 C6 C7 -1.8(4)
C10 C5 C6 C11 176.4(3)
C11 C6 C7 C8 -177.3(3)
C14 C5 C6 C7 -179.4(3)
C14 C5 C6 C11 -1.3(5)
C14 C5 C10 C1 -0.6(5)
C14 C5 C10 C9 178.9(3)
